data_7001821
loop_
_publ_author_name
'Chin, Aileen'
'Edgar, Mark'
'Harding, Charles J'
'McKee, Vickie'
'Nelson, Jane'

_publ_section_title
;
 A novel trisprotonated \b-dialdiminate cryptand
;
_journal_issue 32
_journal_name_full 'Dalton Transactions'
_journal_page_first 6315
_journal_page_last 6326
_journal_paper_doi 10.1039/b821237f
_journal_year 2009
_chemical_formula_sum 'C21 H45 N11 O12'
_chemical_formula_weight 643.68
_chemical_name_systematic
;
?
;
_space_group_IT_number 176
_symmetry_cell_setting hexagonal
_symmetry_space_group_name_Hall '-P 6c'
_symmetry_space_group_name_H-M 'P 63/m'
_atom_sites_solution_hydrogens geom
_atom_sites_solution_primary direct
_atom_sites_solution_secondary difmap
_audit_creation_method SHELXL-97
_cell_angle_alpha 90.00
_cell_angle_beta 90.00
_cell_angle_gamma 120.00
_cell_formula_units_Z 2
_cell_length_a 8.4018(5)
_cell_length_b 8.4018(5)
_cell_length_c 26.022(2)
_cell_measurement_reflns_used 5030
_cell_measurement_temperature 293(2)
_cell_measurement_theta_max 23.21
_cell_measurement_theta_min 2.80
_cell_volume 1590.80(18)
_computing_cell_refinement 'Bruker SMART'
_computing_data_collection 'Bruker SMART'
_computing_data_reduction 'Bruker SAINT'
_computing_molecular_graphics 'Bruker SHELXTL'
_computing_publication_material 'Bruker SHELXTL'
_computing_structure_refinement 'SHELXL-97 (Sheldrick, 1997)'
_computing_structure_solution 'SHELXS-97 (Sheldrick, 1990)'
_diffrn_ambient_temperature 293(2)
_diffrn_measured_fraction_theta_full 1.000
_diffrn_measured_fraction_theta_max 1.000
_diffrn_measurement_device_type 'CCD area detector'
_diffrn_measurement_method 'phi and omega scans'
_diffrn_radiation_monochromator graphite
_diffrn_radiation_source 'fine-focus sealed tube'
_diffrn_radiation_type MoK\a
_diffrn_radiation_wavelength 0.71073
_diffrn_reflns_av_R_equivalents 0.0262
_diffrn_reflns_av_sigmaI/netI 0.0144
_diffrn_reflns_limit_h_max 9
_diffrn_reflns_limit_h_min -9
_diffrn_reflns_limit_k_max 9
_diffrn_reflns_limit_k_min -9
_diffrn_reflns_limit_l_max 29
_diffrn_reflns_limit_l_min -30
_diffrn_reflns_number 11497
_diffrn_reflns_theta_full 24.99
_diffrn_reflns_theta_max 24.99
_diffrn_reflns_theta_min 1.57
_diffrn_standards_number 0
_exptl_absorpt_coefficient_mu 0.110
_exptl_absorpt_correction_T_max 0.9913
_exptl_absorpt_correction_T_min 0.9762
_exptl_absorpt_correction_type multi-scan
_exptl_absorpt_process_details 'SADABS v2007/2, Sheldrick, G.M., (2007)'
_exptl_crystal_colour colourless
_exptl_crystal_density_diffrn 1.344
_exptl_crystal_density_method 'not measured'
_exptl_crystal_description 'hexagonal plate'
_exptl_crystal_F_000 688
_exptl_crystal_size_max 0.22
_exptl_crystal_size_mid 0.22
_exptl_crystal_size_min 0.08
_platon_squeeze_details
;
Fitted as nitrate + 3 H2O
;
_refine_diff_density_max 0.330
_refine_diff_density_min -0.266
_refine_diff_density_rms 0.079
_refine_ls_extinction_coef 0.003(2)
_refine_ls_extinction_expression Fc^*^=kFc[1+0.001xFc^2^\l^3^/sin(2\q)]^-1/4^
_refine_ls_extinction_method SHELXL
_refine_ls_goodness_of_fit_ref 1.289
_refine_ls_hydrogen_treatment constr
_refine_ls_matrix_type full
_refine_ls_number_parameters 59
_refine_ls_number_reflns 967
_refine_ls_number_restraints 0
_refine_ls_restrained_S_all 1.289
_refine_ls_R_factor_all 0.0745
_refine_ls_R_factor_gt 0.0697
_refine_ls_shift/su_max 0.000
_refine_ls_shift/su_mean 0.000
_refine_ls_structure_factor_coef Fsqd
_refine_ls_weighting_details 'calc w=1/[\s^2^(Fo^2^)+(0.0817P)^2^+3.1216P] where P=(Fo^2^+2Fc^2^)/3'
_refine_ls_weighting_scheme calc
_refine_ls_wR_factor_gt 0.2440
_refine_ls_wR_factor_ref 0.2459
_reflns_number_gt 842
_reflns_number_total 967
_reflns_threshold_expression >2sigma(I)
_cod_data_source_file b821237f.txt
_cod_data_source_block agmimsq
_cod_depositor_comments
;
The following automatic conversions were performed:
'_symmetry_cell_setting' value 'Hexagonal' changed to 'hexagonal'
according to '/home/saulius/struct/CIF-dictionaries/cif_core.dic'
dictionary named 'cif_core.dic' version 2.4.1 from 2010-06-29.

Automatic conversion script
Id: cif_fix_enum 1527 2010-12-29 10:47:43Z saulius 
;
_cod_original_cell_volume 1590.78(19)
_cod_original_sg_symbol_H-M P6(3)/m
_cod_database_code 7001821

loop_
_symmetry_equiv_pos_as_xyz
'x, y, z'
'-y, x-y, z'
'-x+y, -x, z'
'-x, -y, z+1/2'
'y, -x+y, z+1/2'
'x-y, x, z+1/2'
'-x, -y, -z'
'y, -x+y, -z'
'x-y, x, -z'
'x, y, -z-1/2'
'-y, x-y, -z-1/2'
'-x+y, -x, -z-1/2'

loop_
_atom_site_label
_atom_site_type_symbol
_atom_site_fract_x
_atom_site_fract_y
_atom_site_fract_z
_atom_site_U_iso_or_equiv
_atom_site_adp_type
_atom_site_occupancy
_atom_site_symmetry_multiplicity
_atom_site_calc_flag
_atom_site_refinement_flags
_atom_site_disorder_assembly
_atom_site_disorder_group
N1 N 1.0000 1.0000 0.0949(2) 0.0326(12) Uani 1 3 d S . .
C1 C 0.8202(5) 0.8512(5) 0.07673(15) 0.0356(10) Uani 1 1 d . . .
H1A H 0.8216 0.7365 0.0768 0.043 Uiso 1 1 calc R . .
H1B H 0.8016 0.8768 0.0416 0.043 Uiso 1 1 calc R . .
C2 C 0.6609(5) 0.8288(5) 0.10930(16) 0.0374(10) Uani 1 1 d . . .
H2A H 0.6726 0.9483 0.1150 0.045 Uiso 1 1 calc R . .
H2B H 0.5466 0.7531 0.0910 0.045 Uiso 1 1 calc R . .
N3 N 0.6548(4) 0.7440(4) 0.15882(13) 0.0384(9) Uani 1 1 d . . .
H3N H 0.6320 0.6321 0.1583 0.046 Uiso 1 1 calc R . .
C3 C 0.6807(5) 0.8217(5) 0.20373(15) 0.0361(10) Uani 1 1 d . . .
H3 H 0.7094 0.9439 0.2048 0.043 Uiso 1 1 calc R . .
C4 C 0.6682(7) 0.7345(7) 0.2500 0.0369(13) Uani 1 2 d S . .
H4 H 0.6513 0.6164 0.2500 0.044 Uiso 1 2 calc SR . .
O11 O 0.5280(4) 0.3484(4) 0.17072(14) 0.0516(10) Uani 1 1 d . . .
N11 N 0.6667 0.3333 0.1706(2) 0.0270(12) Uani 1 3 d S . .

loop_
_atom_site_aniso_label
_atom_site_aniso_U_11
_atom_site_aniso_U_22
_atom_site_aniso_U_33
_atom_site_aniso_U_23
_atom_site_aniso_U_13
_atom_site_aniso_U_12
N1 0.0261(16) 0.0261(16) 0.045(3) 0.000 0.000 0.0131(8)
C1 0.0285(19) 0.0276(19) 0.050(2) -0.0011(16) -0.0012(16) 0.0133(16)
C2 0.028(2) 0.0278(19) 0.056(2) 0.0019(17) -0.0043(17) 0.0143(15)
N3 0.0337(18) 0.0204(15) 0.063(2) 0.0052(14) 0.0040(15) 0.0150(13)
C3 0.0293(19) 0.0215(18) 0.059(2) 0.0001(16) 0.0014(17) 0.0136(15)
C4 0.032(3) 0.023(2) 0.059(3) 0.000 0.000 0.016(2)
O11 0.0244(15) 0.0291(15) 0.105(3) -0.0030(15) -0.0027(15) 0.0162(12)
N11 0.0200(16) 0.0200(16) 0.041(3) 0.000 0.000 0.0100(8)

loop_
_atom_type_symbol
_atom_type_description
_atom_type_scat_dispersion_real
_atom_type_scat_dispersion_imag
_atom_type_scat_source
C C 0.0033 0.0016 'International Tables Vol C Tables 4.2.6.8 and 6.1.1.4'
H H 0.0000 0.0000 'International Tables Vol C Tables 4.2.6.8 and 6.1.1.4'
N N 0.0061 0.0033 'International Tables Vol C Tables 4.2.6.8 and 6.1.1.4'
O O 0.0106 0.0060 'International Tables Vol C Tables 4.2.6.8 and 6.1.1.4'

loop_
_geom_angle_atom_site_label_1
_geom_angle_atom_site_label_2
_geom_angle_atom_site_label_3
_geom_angle
_geom_angle_site_symmetry_1
_geom_angle_site_symmetry_3
_geom_angle_publ_flag
C1 N1 C1 110.2(2) . 2_765 ?
C1 N1 C1 110.2(2) . 3_675 ?
C1 N1 C1 110.2(2) 2_765 3_675 ?
N1 C1 C2 113.1(3) . . ?
N3 C2 C1 111.6(3) . . ?
C3 N3 C2 126.2(3) . . ?
N3 C3 C4 124.4(4) . . ?
C3 C4 C3 120.7(5) 10_556 . ?
O11 N11 O11 119.999(5) 2_655 3_665 ?
O11 N11 O11 119.999(5) 2_655 . ?
O11 N11 O11 119.999(5) 3_665 . ?

loop_
_geom_bond_atom_site_label_1
_geom_bond_atom_site_label_2
_geom_bond_distance
_geom_bond_site_symmetry_2
_geom_bond_publ_flag
N1 C1 1.476(4) . ?
N1 C1 1.476(4) 2_765 ?
N1 C1 1.476(4) 3_675 ?
C1 C2 1.514(5) . ?
C2 N3 1.461(5) . ?
N3 C3 1.303(5) . ?
C3 C4 1.386(5) . ?
C4 C3 1.386(5) 10_556 ?
O11 N11 1.233(3) . ?
N11 O11 1.233(3) 2_655 ?
N11 O11 1.233(3) 3_665 ?

loop_
_geom_hbond_atom_site_label_D
_geom_hbond_atom_site_label_H
_geom_hbond_atom_site_label_A
_geom_hbond_distance_DH
_geom_hbond_distance_HA
_geom_hbond_distance_DA
_geom_hbond_angle_DHA
_geom_hbond_site_symmetry_A
N3 H3N O11 0.86 2.11 2.956(4) 166.0 .

loop_
_platon_squeeze_void_nr
_platon_squeeze_void_average_x
_platon_squeeze_void_average_y
_platon_squeeze_void_average_z
_platon_squeeze_void_volume
_platon_squeeze_void_count_electrons
1 -0.030 0.460 0.500 166.7 62.8
2 -0.028 0.461 1.000 166.8 62.8
